data_7160738
loop_
_publ_author_name
'Xu, Zhongwei'
'Lei, Yu'
'Chang, Meng'
'Qiang, Ruihua'
'Hu, Qiong'
'Hu, Yimin'

_publ_section_title
;
 Formation of complex cyclic compounds <i>via</i> a dehydrogenative
 Diels-Alder reaction.
;
_journal_issue 41
_journal_name_full 'Organic &amp; biomolecular chemistry'
_journal_page_first 9330
_journal_page_last 9335
_journal_paper_doi 10.1039/d5ob01117e
_journal_volume 23
_journal_year 2025
_chemical_formula_moiety 'C45 H36 O4'
_chemical_formula_sum 'C45 H36 O4'
_chemical_formula_weight 640.74
_space_group_crystal_system orthorhombic
_space_group_IT_number 60
_space_group_name_Hall '-P 2n 2ab'
_space_group_name_H-M_alt 'P b c n'
_atom_sites_solution_hydrogens geom
_atom_sites_solution_primary dual
_atom_sites_solution_secondary difmap
_audit_creation_date 2024-07-18
_audit_creation_method
;
Olex2 1.5
(compiled 2022.04.07 svn.rca3783a0 for OlexSys, GUI svn.r6498)
;
_audit_update_record
;
2024-10-15 deposited with the CCDC.	2025-09-15 downloaded from the CCDC.
;
_cell_angle_alpha 90
_cell_angle_beta 90
_cell_angle_gamma 90
_cell_formula_units_Z 16
_cell_length_a 34.0625(7)
_cell_length_b 15.8412(3)
_cell_length_c 29.0629(6)
_cell_measurement_reflns_used 9858
_cell_measurement_temperature 298(2)
_cell_measurement_theta_max 58.418
_cell_measurement_theta_min 3.041
_cell_volume 15682.1(5)
_computing_cell_refinement 'SAINT v8.37A (Bruker, 2015)'
_computing_data_collection 'Bruker D8 Venture diffractometer'
_computing_data_reduction 'SAINT v8.37A (Bruker, 2015)'
_computing_molecular_graphics 'Olex2 1.5 (Dolomanov et al., 2009)'
_computing_publication_material 'Olex2 1.5 (Dolomanov et al., 2009)'
_computing_structure_refinement 'SHELXL 2019/3 (Sheldrick, 2015)'
_computing_structure_solution 'SHELXT 2018/2 (Sheldrick, 2018)'
_diffrn_ambient_temperature 298(2)
_diffrn_detector 'CCD area detector'
_diffrn_detector_area_resol_mean 7.9
_diffrn_detector_type 'CCD area detector'
_diffrn_measured_fraction_theta_full 0.998
_diffrn_measured_fraction_theta_max 0.996
_diffrn_measurement_device 'three-circle diffractometer'
_diffrn_measurement_device_type 'Bruker APEX-II CCD'
_diffrn_measurement_method 'phi and omega scans'
_diffrn_radiation_monochromator graphite
_diffrn_radiation_probe x-ray
_diffrn_radiation_type CuK\a
_diffrn_radiation_wavelength 1.54178
_diffrn_reflns_av_R_equivalents 0.1687
_diffrn_reflns_av_unetI/netI 0.0388
_diffrn_reflns_Laue_measured_fraction_full 0.998
_diffrn_reflns_Laue_measured_fraction_max 0.996
_diffrn_reflns_limit_h_max 41
_diffrn_reflns_limit_h_min -41
_diffrn_reflns_limit_k_max 19
_diffrn_reflns_limit_k_min -19
_diffrn_reflns_limit_l_max 35
_diffrn_reflns_limit_l_min -35
_diffrn_reflns_number 228135
_diffrn_reflns_point_group_measured_fraction_full 0.998
_diffrn_reflns_point_group_measured_fraction_max 0.996
_diffrn_reflns_theta_full 67.679
_diffrn_reflns_theta_max 68.462
_diffrn_reflns_theta_min 3.041
_diffrn_source 'sealed X-ray tube'
_diffrn_source_current 1.0
_diffrn_source_power 0.05
_diffrn_source_target Mo
_diffrn_source_voltage 50.0
_diffrn_standards_number 0
_exptl_absorpt_coefficient_mu 0.539
_exptl_absorpt_correction_T_max 0.7531
_exptl_absorpt_correction_T_min 0.3055
_exptl_absorpt_correction_type multi-scan
_exptl_absorpt_process_details
;
SADABS-2016/2 (Bruker,2016/2) was used for absorption correction.
wR2(int) was 0.1560 before and 0.1043 after correction.
The Ratio of minimum to maximum transmission is 0.4057.
The \l/2 correction factor is Not present.
;
_exptl_crystal_colour 'clear light colourless'
_exptl_crystal_colour_lustre clear
_exptl_crystal_colour_modifier light
_exptl_crystal_colour_primary colourless
_exptl_crystal_density_diffrn 1.086
_exptl_crystal_density_method 'not measured'
_exptl_crystal_description plate
_exptl_crystal_F_000 5408
_exptl_crystal_size_max 0.25
_exptl_crystal_size_mid 0.23
_exptl_crystal_size_min 0.1
_refine_diff_density_max 0.224
_refine_diff_density_min -0.232
_refine_diff_density_rms 0.048
_refine_ls_extinction_coef 0.00149(13)
_refine_ls_extinction_expression Fc^*^=kFc[1+0.001xFc^2^\l^3^/sin(2\q)]^-1/4^
_refine_ls_extinction_method 'SHELXL-2019/2 (Sheldrick 2019)'
_refine_ls_goodness_of_fit_ref 1.040
_refine_ls_hydrogen_treatment constr
_refine_ls_matrix_type full
_refine_ls_number_parameters 1038
_refine_ls_number_reflns 14367
_refine_ls_number_restraints 471
_refine_ls_restrained_S_all 1.042
_refine_ls_R_factor_all 0.1232
_refine_ls_R_factor_gt 0.0835
_refine_ls_shift/su_max 0.001
_refine_ls_shift/su_mean 0.000
_refine_ls_structure_factor_coef Fsqd
_refine_ls_weighting_details 'w=1/[\s^2^(Fo^2^)+(0.1381P)^2^+5.7387P] where P=(Fo^2^+2Fc^2^)/3'
_refine_ls_weighting_scheme calc
_refine_ls_wR_factor_gt 0.2283
_refine_ls_wR_factor_ref 0.2698
_reflns_Friedel_coverage 0.000
_reflns_number_gt 8652
_reflns_number_total 14367
_reflns_threshold_expression 'I > 2\s(I)'
_cod_data_source_file d5ob01117e2.cif
_cod_data_source_block 20240717b
_cod_depositor_comments 'Adding full bibliography for 7160738--7160742.cif.'
_cod_database_code 7160738
_shelx_shelxl_version_number 2019/3
_shelx_space_group_comment
;
The symmetry employed for this shelxl refinement is uniquely defined
by the following loop, which should always be used as a source of
symmetry information in preference to the above space-group names.
They are only intended as comments.
;
_shelx_estimated_absorpt_t_max 0.948
_shelx_estimated_absorpt_t_min 0.877
_olex2_refinement_description
;
1. Fixed Uiso
 At 1.2 times of:
  All C(H) groups, All C(H,H) groups
 At 1.5 times of:
  All C(H,H,H) groups
2. Restrained planarity
 O1A, C1, O2A, C5
 with sigma of 0.01
 C25, C23, C22, C20, C24, C21, C19
 with sigma of 0.01
3. Uiso/Uaniso restraints and constraints
C1 \\sim C2 \\sim O1 \\sim O2 \\sim O1A \\sim O2A \\sim C2A: within 2A with
sigma of 0.01 and sigma for terminal atoms of 0.02 within 2A
C65 \\sim C66 \\sim C67 \\sim C68 \\sim C69 \\sim C70 \\sim C66A \\sim C67A
\\sim C68A \\sim C69A \\sim C70A: within 2A with sigma of 0.01 and sigma for
terminal atoms of 0.02 within 2A
C20 \\sim C21 \\sim C22 \\sim C23 \\sim C24 \\sim C25 \\sim C21A \\sim C22A
\\sim C23A \\sim C24A \\sim C25A: within 2A with sigma of 0.01 and sigma for
terminal atoms of 0.02 within 2A
C46 \\sim O5 \\sim O6 \\sim C47A \\sim O5A \\sim O6A \\sim C47: within 2A with
sigma of 0.01 and sigma for terminal atoms of 0.02 within 2A
4. Same fragment restrains
{C1, C2A, O1A, O2A} sigma for 1-2: 0.01, 1-3: 0.02
as in
{C1, C2, O1, O2}
{C20, C21A, C22A, C23A, C24A, C25A} sigma for 1-2: 0.01, 1-3: 0.02
as in
{C20, C21, C22, C23, C24, C25}
{C46, C47A, O5A, O6A} sigma for 1-2: 0.01, 1-3: 0.02
as in
{C46, C47, O5, O6}
{C65, C66A, C67A, C68A, C69A, C70A} sigma for 1-2: 0.01, 1-3: 0.02
as in
{C65, C66, C67, C68, C69, C70}
5. Others
 Sof(C66A)=Sof(H66A)=Sof(C67A)=Sof(H67A)=Sof(C68A)=Sof(H68A)=Sof(C69A)=
 Sof(H69A)=Sof(C70A)=Sof(H70A)=1-FVAR(1)
 Sof(C66)=Sof(H66)=Sof(C67)=Sof(H67)=Sof(C68)=Sof(H68)=Sof(C69)=Sof(H69)=
 Sof(C70)=Sof(H70)=FVAR(1)
 Sof(C2A)=Sof(H2AA)=Sof(H2AB)=Sof(H2AC)=Sof(O1A)=Sof(O2A)=1-FVAR(2)
 Sof(C2)=Sof(H2A)=Sof(H2B)=Sof(H2C)=Sof(O1)=Sof(O2)=FVAR(2)
 Sof(C47A)=Sof(H47D)=Sof(H47E)=Sof(H47F)=Sof(O5A)=Sof(O6A)=1-FVAR(3)
 Sof(C47)=Sof(H47A)=Sof(H47B)=Sof(H47C)=Sof(O5)=Sof(O6)=FVAR(3)
 Sof(C21A)=Sof(H21A)=Sof(C22A)=Sof(H22A)=Sof(C23A)=Sof(H23A)=Sof(C24A)=
 Sof(H24A)=Sof(C25A)=Sof(H25A)=1-FVAR(4)
 Sof(C21)=Sof(H21)=Sof(C22)=Sof(H22)=Sof(C23)=Sof(H23)=Sof(C24)=Sof(H24)=
 Sof(C25)=Sof(H25)=FVAR(4)
6.a Ternary CH refined with riding coordinates:
 C11(H11), C14(H14), C56(H56), C59(H59)
6.b Secondary CH2 refined with riding coordinates:
 C6(H6A,H6B), C17(H17A,H17B), C51(H51A,H51B), C62(H62A,H62B)
6.c Aromatic/amide H refined with riding coordinates:
 C12(H12), C13(H13), C21(H21), C22(H22), C23(H23), C24(H24), C25(H25),
 C27(H27), C28(H28), C29(H29), C30(H30), C31(H31), C32(H32), C33(H33), C35(H35),
  C36(H36), C37(H37), C38(H38), C39(H39), C41(H41), C42(H42), C43(H43),
 C44(H44), C45(H45), C21A(H21A), C22A(H22A), C23A(H23A), C24A(H24A), C25A(H25A),
  C57(H57), C58(H58), C66(H66), C67(H67), C68(H68), C69(H69), C70(H70),
 C72(H72), C73(H73), C74(H74), C75(H75), C76(H76), C77(H77), C78(H78), C80(H80),
  C81(H81), C82(H82), C83(H83), C84(H84), C86(H86), C87(H87), C88(H88),
 C89(H89), C90(H90), C66A(H66A), C67A(H67A), C68A(H68A), C69A(H69A), C70A(H70A)
6.d Idealised Me refined as rotating group:
 C2(H2A,H2B,H2C), C4(H4A,H4B,H4C), C2A(H2AA,H2AB,H2AC), C47(H47A,H47B,H47C),
 C49(H49A,H49B,H49C), C47A(H47D,H47E,H47F)
;
_smtbx_masks_special_details
;
A solvent mask was calculated and 490 electrons were 
found in a volume of 2482\%A^3^ in 1 void per unit cell. 
This is consistent with the presence of 
0.65[C4H8O2] per Asymmetric Unit 
which account for 499 electrons 
per unit cell.
;
_smtbx_masks_void_probe_radius 1.2
_smtbx_masks_void_truncation_radius 1.2
_olex2_submission_special_instructions 'No special instructions were received'

loop_
_space_group_symop_operation_xyz
'x, y, z'
'-x+1/2, -y+1/2, z+1/2'
'-x, y, -z+1/2'
'x+1/2, -y+1/2, -z'
'-x, -y, -z'
'x-1/2, y-1/2, -z-1/2'
'x, -y, z-1/2'
'-x-1/2, y-1/2, z'

loop_
_atom_site_label
_atom_site_type_symbol
_atom_site_fract_x
_atom_site_fract_y
_atom_site_fract_z
_atom_site_U_iso_or_equiv
_atom_site_adp_type
_atom_site_occupancy
_atom_site_site_symmetry_order
_atom_site_calc_flag
_atom_site_refinement_flags_posn
_atom_site_refinement_flags_adp
_atom_site_refinement_flags_occupancy
_atom_site_disorder_assembly
_atom_site_disorder_group
C1 C 0.19403(14) 0.7384(2) 0.38889(15) 0.0923(11) Uani 1 1 d D U . . .
C2 C 0.12900(16) 0.7412(4) 0.3611(2) 0.139(2) Uani 0.877(7) 1 d D U P A 1
H2A H 0.134537 0.780661 0.336822 0.209 Uiso 0.877(7) 1 calc R U P A 1
H2B H 0.102786 0.750180 0.372160 0.209 Uiso 0.877(7) 1 calc R U P A 1
H2C H 0.131359 0.684705 0.349477 0.209 Uiso 0.877(7) 1 calc R U P A 1
O1 O 0.20502(15) 0.7094(3) 0.35229(14) 0.1256(15) Uani 0.877(7) 1 d D U P A 1
O2 O 0.15673(11) 0.7536(3) 0.39844(18) 0.1038(13) Uani 0.877(7) 1 d D U P A 1
C3 C 0.21466(9) 0.84197(18) 0.44786(11) 0.0675(7) Uani 1 1 d . . . . .
C4 C 0.20833(13) 0.9866(2) 0.42961(13) 0.1007(12) Uani 1 1 d . . . . .
H4A H 0.199153 1.020377 0.404373 0.151 Uiso 1 1 calc R U . . .
H4B H 0.233388 1.007239 0.439706 0.151 Uiso 1 1 calc R U . . .
H4C H 0.189880 0.989832 0.454515 0.151 Uiso 1 1 calc R U . . .
C5 C 0.22094(9) 0.75323(18) 0.42886(10) 0.0696(8) Uani 1 1 d . . . . .
C6 C 0.26451(10) 0.7436(2) 0.41520(11) 0.0757(9) Uani 1 1 d . . . . .
H6A H 0.267374 0.705966 0.389090 0.091 Uiso 1 1 calc R U . . .
H6B H 0.275987 0.797873 0.407583 0.091 Uiso 1 1 calc R U . . .
C7 C 0.28336(9) 0.70667(17) 0.45767(10) 0.0658(7) Uani 1 1 d . . . . .
C8 C 0.32317(9) 0.70216(17) 0.46729(10) 0.0670(7) Uani 1 1 d . . . . .
C9 C 0.33489(9) 0.66788(18) 0.50997(10) 0.0685(8) Uani 1 1 d . . . . .
C10 C 0.30635(10) 0.63449(18) 0.54027(10) 0.0684(8) Uani 1 1 d . . . . .
C11 C 0.32054(11) 0.58658(19) 0.58283(11) 0.0772(9) Uani 1 1 d . . . . .
H11 H 0.341182 0.620186 0.597529 0.093 Uiso 1 1 calc R U . . .
C12 C 0.28851(13) 0.5724(2) 0.61750(12) 0.0850(10) Uani 1 1 d . . . . .
H12 H 0.295619 0.552107 0.646333 0.102 Uiso 1 1 calc R U . . .
C13 C 0.25114(13) 0.5869(2) 0.60978(12) 0.0849(10) Uani 1 1 d . . . . .
H13 H 0.233673 0.578302 0.633925 0.102 Uiso 1 1 calc R U . . .
C14 C 0.23469(10) 0.61632(18) 0.56469(11) 0.0729(8) Uani 1 1 d . . . . .
H14 H 0.219767 0.667837 0.571208 0.087 Uiso 1 1 calc R U . . .
C15 C 0.26615(10) 0.64054(17) 0.53015(10) 0.0679(8) Uani 1 1 d . . . . .
C16 C 0.25534(9) 0.67696(17) 0.48798(10) 0.0657(7) Uani 1 1 d . . . . .
C17 C 0.21489(10) 0.68898(19) 0.46842(12) 0.0768(9) Uani 1 1 d . . . . .
H17A H 0.197093 0.711201 0.491484 0.092 Uiso 1 1 calc R U . . .
H17B H 0.204473 0.636127 0.456805 0.092 Uiso 1 1 calc R U . . .
C18 C 0.35169(10) 0.7337(2) 0.43514(12) 0.0744(8) Uani 1 1 d . . . . .
C19 C 0.37572(11) 0.7563(2) 0.40785(12) 0.0813(9) Uani 1 1 d . . . . .
C20 C 0.40701(11) 0.7820(2) 0.37791(12) 0.0839(9) Uani 1 1 d D U . . .
C21 C 0.4025(4) 0.8197(9) 0.3353(4) 0.093(3) Uani 0.42(2) 1 d D U P B 1
H21 H 0.377460 0.829829 0.323787 0.112 Uiso 0.42(2) 1 calc R U P B 1
C22 C 0.4354(5) 0.8423(10) 0.3097(4) 0.107(3) Uani 0.42(2) 1 d D U P B 1
H22 H 0.432121 0.867021 0.280953 0.129 Uiso 0.42(2) 1 calc R U P B 1
C23 C 0.4721(5) 0.8288(7) 0.3263(5) 0.117(3) Uani 0.42(2) 1 d D U P B 1
H23 H 0.493950 0.844157 0.308999 0.141 Uiso 0.42(2) 1 calc R U P B 1
C24 C 0.4767(3) 0.7931(11) 0.3677(6) 0.115(3) Uani 0.42(2) 1 d D U P B 1
H24 H 0.501921 0.784092 0.378822 0.138 Uiso 0.42(2) 1 calc R U P B 1
C25 C 0.4453(2) 0.7692(10) 0.3944(5) 0.106(3) Uani 0.42(2) 1 d D U P B 1
H25 H 0.449338 0.744832 0.423065 0.127 Uiso 0.42(2) 1 calc R U P B 1
C26 C 0.37709(10) 0.6715(2) 0.52231(12) 0.0752(8) Uani 1 1 d . . . . .
C27 C 0.40565(11) 0.6260(2) 0.49902(13) 0.0887(10) Uani 1 1 d . . . . .
H27 H 0.398317 0.590459 0.475052 0.106 Uiso 1 1 calc R U . . .
C28 C 0.44453(13) 0.6326(3) 0.51079(17) 0.1083(13) Uani 1 1 d . . . . .
H28 H 0.463212 0.600889 0.495106 0.130 Uiso 1 1 calc R U . . .
C29 C 0.45598(15) 0.6855(4) 0.5454(2) 0.1291(17) Uani 1 1 d . . . . .
H29 H 0.482427 0.690333 0.552908 0.155 Uiso 1 1 calc R U . . .
C30 C 0.42858(16) 0.7313(3) 0.56915(19) 0.1240(16) Uani 1 1 d . . . . .
H30 H 0.436366 0.767020 0.592831 0.149 Uiso 1 1 calc R U . . .
C31 C 0.38930(13) 0.7243(2) 0.55781(14) 0.0952(11) Uani 1 1 d . . . . .
H31 H 0.370771 0.755252 0.574153 0.114 Uiso 1 1 calc R U . . .
C32 C 0.33854(10) 0.5038(2) 0.56723(11) 0.0746(8) Uani 1 1 d . . . . .
H32 H 0.321969 0.464288 0.553722 0.090 Uiso 1 1 calc R U . . .
C33 C 0.37563(11) 0.4839(2) 0.57137(11) 0.0793(9) Uani 1 1 d . . . . .
H33 H 0.391439 0.523344 0.586158 0.095 Uiso 1 1 calc R U . . .
C34 C 0.39548(10) 0.4062(2) 0.55535(11) 0.0787(9) Uani 1 1 d . . . . .
C35 C 0.37642(11) 0.3423(2) 0.53206(13) 0.0878(10) Uani 1 1 d . . . . .
H35 H 0.349638 0.346862 0.526320 0.105 Uiso 1 1 calc R U . . .
C36 C 0.39652(14) 0.2719(3) 0.51717(15) 0.1052(12) Uani 1 1 d . . . . .
H36 H 0.383182 0.229518 0.501460 0.126 Uiso 1 1 calc R U . . .
C37 C 0.43558(16) 0.2638(3) 0.52524(17) 0.1152(15) Uani 1 1 d . . . . .
H37 H 0.448853 0.215800 0.515314 0.138 Uiso 1 1 calc R U . . .
C38 C 0.45527(14) 0.3256(4) 0.54777(19) 0.1190(15) Uani 1 1 d . . . . .
H38 H 0.482077 0.320373 0.553096 0.143 Uiso 1 1 calc R U . . .
C39 C 0.43542(12) 0.3965(3) 0.56281(15) 0.1027(12) Uani 1 1 d . . . . .
H39 H 0.449150 0.438641 0.578261 0.123 Uiso 1 1 calc R U . . .
C40 C 0.20519(10) 0.55125(19) 0.54792(12) 0.0742(8) Uani 1 1 d . . . . .
C41 C 0.21740(11) 0.4751(2) 0.53014(13) 0.0875(10) Uani 1 1 d . . . . .
H41 H 0.244065 0.464553 0.526437 0.105 Uiso 1 1 calc R U . . .
C42 C 0.19032(14) 0.4143(2) 0.51778(15) 0.1051(13) Uani 1 1 d . . . . .
H42 H 0.198997 0.363230 0.505757 0.126 Uiso 1 1 calc R U . . .
C43 C 0.15123(15) 0.4281(3) 0.52290(17) 0.1150(14) Uani 1 1 d . . . . .
H43 H 0.133255 0.386571 0.514612 0.138 Uiso 1 1 calc R U . . .
C44 C 0.13843(14) 0.5038(3) 0.5404(2) 0.1276(16) Uani 1 1 d . . . . .
H44 H 0.111712 0.514223 0.543745 0.153 Uiso 1 1 calc R U . . .
C45 C 0.16573(12) 0.5647(3) 0.55317(16) 0.1063(13) Uani 1 1 d . . . . .
H45 H 0.157033 0.615540 0.565488 0.128 Uiso 1 1 calc R U . . .
O3 O 0.21343(7) 0.85882(14) 0.48801(7) 0.0847(7) Uani 1 1 d . . . . .
O4 O 0.21219(8) 0.89973(13) 0.41486(7) 0.0900(7) Uani 1 1 d . . . . .
C2A C 0.1654(10) 0.760(3) 0.3176(9) 0.127(6) Uani 0.123(7) 1 d D U P A 2
H2AA H 0.172110 0.763812 0.285616 0.191 Uiso 0.123(7) 1 calc R U P A 2
H2AB H 0.155567 0.813538 0.328031 0.191 Uiso 0.123(7) 1 calc R U P A 2
H2AC H 0.145574 0.717619 0.321787 0.191 Uiso 0.123(7) 1 calc R U P A 2
O1A O 0.1609(6) 0.7259(19) 0.4044(12) 0.110(6) Uani 0.123(7) 1 d D U P A 2
O2A O 0.2002(9) 0.7375(18) 0.3441(5) 0.112(5) Uani 0.123(7) 1 d D U P A 2
C21A C 0.3992(3) 0.8351(6) 0.3414(3) 0.0895(19) Uani 0.58(2) 1 d D U P B 2
H21A H 0.373875 0.855015 0.336522 0.107 Uiso 0.58(2) 1 calc R U P B 2
C22A C 0.4294(3) 0.8584(8) 0.3121(3) 0.110(2) Uani 0.58(2) 1 d D U P B 2
H22A H 0.424686 0.897143 0.288701 0.132 Uiso 0.58(2) 1 calc R U P B 2
C23A C 0.4660(3) 0.8251(7) 0.3173(4) 0.119(2) Uani 0.58(2) 1 d D U P B 2
H23A H 0.486077 0.841286 0.297457 0.143 Uiso 0.58(2) 1 calc R U P B 2
C24A C 0.4732(3) 0.7688(9) 0.3510(5) 0.116(2) Uani 0.58(2) 1 d D U P B 2
H24A H 0.498187 0.745704 0.353858 0.139 Uiso 0.58(2) 1 calc R U P B 2
C25A C 0.4442(2) 0.7450(8) 0.3813(4) 0.108(2) Uani 0.58(2) 1 d D U P B 2
H25A H 0.449245 0.704618 0.403741 0.130 Uiso 0.58(2) 1 calc R U P B 2
C46 C 0.17994(14) 0.5098(2) 0.33198(14) 0.0837(9) Uani 1 1 d D U . . .
C47 C 0.15895(17) 0.5004(4) 0.40853(16) 0.111(2) Uani 0.816(7) 1 d D U P C 1
H47A H 0.141266 0.454821 0.401964 0.167 Uiso 0.816(7) 1 calc R U P C 1
H47B H 0.145052 0.553059 0.406730 0.167 Uiso 0.816(7) 1 calc R U P C 1
H47C H 0.169526 0.493596 0.438921 0.167 Uiso 0.816(7) 1 calc R U P C 1
O5 O 0.14672(14) 0.5193(6) 0.3199(2) 0.1033(15) Uani 0.816(7) 1 d D U P C 1
O6 O 0.19002(16) 0.5002(3) 0.37596(14) 0.0909(13) Uani 0.816(7) 1 d D U P C 1
C48 C 0.21088(9) 0.41066(18) 0.27931(11) 0.0680(7) Uani 1 1 d . . . . .
C49 C 0.20190(13) 0.2666(2) 0.29831(13) 0.1014(13) Uani 1 1 d . . . . .
H49A H 0.187158 0.261302 0.270306 0.152 Uiso 1 1 calc R U . . .
H49B H 0.189515 0.234074 0.322091 0.152 Uiso 1 1 calc R U . . .
H49C H 0.228122 0.246291 0.293493 0.152 Uiso 1 1 calc R U . . .
C50 C 0.21226(9) 0.50020(18) 0.29759(10) 0.0672(7) Uani 1 1 d . . . . .
C51 C 0.25454(10) 0.5169(2) 0.31598(10) 0.0720(8) Uani 1 1 d . . . . .
H51A H 0.254286 0.557163 0.341103 0.086 Uiso 1 1 calc R U . . .
H51B H 0.266814 0.464983 0.326350 0.086 Uiso 1 1 calc R U . . .
C52 C 0.27524(9) 0.55215(17) 0.27463(9) 0.0623(7) Uani 1 1 d . . . . .
C53 C 0.31527(9) 0.56049(17) 0.26770(9) 0.0631(7) Uani 1 1 d . . . . .
C54 C 0.32927(9) 0.59550(17) 0.22595(9) 0.0641(7) Uani 1 1 d . . . . .
C55 C 0.30213(9) 0.62382(17) 0.19264(9) 0.0632(7) Uani 1 1 d . . . . .
C56 C 0.31771(10) 0.66538(19) 0.14880(10) 0.0707(8) Uani 1 1 d . . . . .
H56 H 0.338566 0.629512 0.136260 0.085 Uiso 1 1 calc R U . . .
C57 C 0.28696(12) 0.6754(2) 0.11290(11) 0.0796(9) Uani 1 1 d . . . . .
H57 H 0.295226 0.690096 0.083469 0.096 Uiso 1 1 calc R U . . .
C58 C 0.24924(13) 0.6653(2) 0.11932(10) 0.0812(10) Uani 1 1 d . . . . .
H58 H 0.232594 0.676826 0.094751 0.097 Uiso 1 1 calc R U . . .
C59 C 0.23089(10) 0.63627(19) 0.16374(10) 0.0712(8) Uani 1 1 d . . . . .
H59 H 0.216928 0.583739 0.156723 0.085 Uiso 1 1 calc R U . . .
C60 C 0.26178(9) 0.61410(16) 0.19992(9) 0.0635(7) Uani 1 1 d . . . . .
C61 C 0.24885(9) 0.57828(17) 0.24133(10) 0.0629(7) Uani 1 1 d . . . . .
C62 C 0.20759(9) 0.56276(19) 0.25717(11) 0.0737(8) Uani 1 1 d . . . . .
H62A H 0.191878 0.538324 0.232723 0.088 Uiso 1 1 calc R U . . .
H62B H 0.195333 0.614792 0.267341 0.088 Uiso 1 1 calc R U . . .
C63 C 0.34300(10) 0.53402(19) 0.30200(11) 0.0699(8) Uani 1 1 d . . . . .
C64 C 0.36741(10) 0.5156(2) 0.32962(12) 0.0776(9) Uani 1 1 d . . . . .
C65 C 0.39950(11) 0.4978(2) 0.36001(12) 0.0826(9) Uani 1 1 d D U . . .
C66 C 0.39712(19) 0.4477(11) 0.3986(4) 0.0897(16) Uani 0.790(9) 1 d D U P D 1
H66 H 0.373535 0.421131 0.405679 0.108 Uiso 0.790(9) 1 calc R U P D 1
C67 C 0.4292(2) 0.4362(5) 0.4271(3) 0.100(2) Uani 0.790(9) 1 d D U P D 1
H67 H 0.427048 0.400698 0.452405 0.120 Uiso 0.790(9) 1 calc R U P D 1
C68 C 0.46320(18) 0.4751(4) 0.4189(2) 0.1018(18) Uani 0.790(9) 1 d D U P D 1
H68 H 0.484988 0.464543 0.437289 0.122 Uiso 0.790(9) 1 calc R U P D 1
C69 C 0.46552(15) 0.5295(5) 0.3837(2) 0.1075(18) Uani 0.790(9) 1 d D U P D 1
H69 H 0.488885 0.558545 0.378836 0.129 Uiso 0.790(9) 1 calc R U P D 1
C70 C 0.43450(14) 0.5438(4) 0.35472(19) 0.0979(17) Uani 0.790(9) 1 d D U P D 1
H70 H 0.436607 0.583940 0.331502 0.117 Uiso 0.790(9) 1 calc R U P D 1
C71 C 0.37211(9) 0.59750(19) 0.21817(10) 0.0686(8) Uani 1 1 d . . . . .
C72 C 0.39016(11) 0.5345(2) 0.19262(12) 0.0866(10) Uani 1 1 d . . . . .
H72 H 0.374879 0.492711 0.179043 0.104 Uiso 1 1 calc R U . . .
C73 C 0.43010(13) 0.5327(3) 0.18704(15) 0.1109(14) Uani 1 1 d . . . . .
H73 H 0.441491 0.490254 0.169458 0.133 Uiso 1 1 calc R U . . .
C74 C 0.45335(13) 0.5926(4) 0.20697(15) 0.1123(14) Uani 1 1 d . . . . .
H74 H 0.480464 0.590423 0.203445 0.135 Uiso 1 1 calc R U . . .
C75 C 0.43642(13) 0.6556(3) 0.23215(15) 0.1045(12) Uani 1 1 d . . . . .
H75 H 0.452032 0.697227 0.245355 0.125 Uiso 1 1 calc R U . . .
C76 C 0.39620(11) 0.6577(2) 0.23806(12) 0.0878(10) Uani 1 1 d . . . . .
H76 H 0.385078 0.700456 0.255732 0.105 Uiso 1 1 calc R U . . .
C77 C 0.33523(11) 0.75119(19) 0.15970(11) 0.0747(8) Uani 1 1 d . . . . .
H77 H 0.319626 0.789498 0.175624 0.090 Uiso 1 1 calc R U . . .
C78 C 0.37069(11) 0.7752(2) 0.14831(12) 0.0821(9) Uani 1 1 d . . . . .
H78 H 0.385624 0.736162 0.132041 0.099 Uiso 1 1 calc R U . . .
C79 C 0.38971(11) 0.8563(2) 0.15814(12) 0.0826(9) Uani 1 1 d . . . . .
C80 C 0.42303(14) 0.8786(3) 0.13504(19) 0.1310(18) Uani 1 1 d . . . . .
H80 H 0.433267 0.842185 0.112991 0.157 Uiso 1 1 calc R U . . .
C81 C 0.44176(17) 0.9539(4) 0.1438(2) 0.161(2) Uani 1 1 d . . . . .
H81 H 0.464122 0.968584 0.127248 0.193 Uiso 1 1 calc R U . . .
C82 C 0.42727(17) 1.0076(4) 0.1771(2) 0.1396(19) Uani 1 1 d . . . . .
H82 H 0.440070 1.058133 0.183477 0.168 Uiso 1 1 calc R U . . .
C83 C 0.39463(15) 0.9866(3) 0.2002(2) 0.1252(16) Uani 1 1 d . . . . .
H83 H 0.384917 1.022189 0.222970 0.150 Uiso 1 1 calc R U . . .
C84 C 0.37552(13) 0.9122(3) 0.19028(16) 0.1090(13) Uani 1 1 d . . . . .
H84 H 0.352365 0.899416 0.205728 0.131 Uiso 1 1 calc R U . . .
C85 C 0.20026(10) 0.6981(2) 0.18065(11) 0.0765(9) Uani 1 1 d . . . . .
C86 C 0.16106(13) 0.6847(3) 0.17155(16) 0.1094(13) Uani 1 1 d . . . . .
H86 H 0.153662 0.637902 0.154272 0.131 Uiso 1 1 calc R U . . .
C87 C 0.13237(16) 0.7395(4) 0.1876(2) 0.1387(19) Uani 1 1 d . . . . .
H87 H 0.106072 0.729482 0.180982 0.166 Uiso 1 1 calc R U . . .
C88 C 0.14299(19) 0.8085(4) 0.2133(2) 0.1354(19) Uani 1 1 d . . . . .
H88 H 0.123874 0.845015 0.224535 0.162 Uiso 1 1 calc R U . . .
C89 C 0.18189(18) 0.8234(3) 0.22235(17) 0.1164(15) Uani 1 1 d . . . . .
H89 H 0.189228 0.870000 0.239815 0.140 Uiso 1 1 calc R U . . .
C90 C 0.21039(12) 0.7686(2) 0.20533(13) 0.0919(10) Uani 1 1 d . . . . .
H90 H 0.236759 0.780031 0.210801 0.110 Uiso 1 1 calc R U . . .
O7 O 0.21674(8) 0.39159(15) 0.23998(8) 0.0925(7) Uani 1 1 d . . . . .
O8 O 0.20324(8) 0.35456(13) 0.31196(7) 0.0878(7) Uani 1 1 d . . . . .
C47A C 0.1226(6) 0.5165(18) 0.3728(8) 0.119(6) Uani 0.184(7) 1 d D U P C 2
H47D H 0.099827 0.552263 0.373765 0.178 Uiso 0.184(7) 1 calc R U P C 2
H47E H 0.140429 0.532542 0.396778 0.178 Uiso 0.184(7) 1 calc R U P C 2
H47F H 0.114714 0.458823 0.377114 0.178 Uiso 0.184(7) 1 calc R U P C 2
O5A O 0.1964(8) 0.5224(18) 0.3686(6) 0.109(5) Uani 0.184(7) 1 d D U P C 2
O6A O 0.1414(4) 0.525(3) 0.3294(8) 0.096(4) Uani 0.184(7) 1 d D U P C 2
C66A C 0.3925(6) 0.444(4) 0.3962(18) 0.091(3) Uani 0.210(9) 1 d D U P D 2
H66A H 0.367211 0.424184 0.402134 0.109 Uiso 0.210(9) 1 calc R U P D 2
C67A C 0.4237(7) 0.418(2) 0.4234(9) 0.098(3) Uani 0.210(9) 1 d D U P D 2
H67A H 0.419194 0.385940 0.449520 0.118 Uiso 0.210(9) 1 calc R U P D 2
C68A C 0.4603(6) 0.4409(17) 0.4123(7) 0.104(3) Uani 0.210(9) 1 d D U P D 2
H68A H 0.480608 0.433549 0.433371 0.124 Uiso 0.210(9) 1 calc R U P D 2
C69A C 0.4678(4) 0.4741(18) 0.3708(7) 0.106(3) Uani 0.210(9) 1 d D U P D 2
H69A H 0.493581 0.483704 0.361853 0.127 Uiso 0.210(9) 1 calc R U P D 2
C70A C 0.4376(3) 0.4940(17) 0.3412(6) 0.100(3) Uani 0.210(9) 1 d D U P D 2
H70A H 0.442159 0.504523 0.310216 0.120 Uiso 0.210(9) 1 calc R U P D 2

loop_
_atom_site_aniso_label
_atom_site_aniso_U_11
_atom_site_aniso_U_22
_atom_site_aniso_U_33
_atom_site_aniso_U_23
_atom_site_aniso_U_13
_atom_site_aniso_U_12
C1 0.102(3) 0.073(2) 0.102(3) -0.0136(19) -0.029(2) 0.001(2)
C2 0.107(4) 0.140(5) 0.171(5) -0.048(4) -0.073(4) 0.023(3)
O1 0.131(3) 0.154(4) 0.091(2) -0.033(2) -0.031(2) 0.005(3)
O2 0.093(2) 0.094(3) 0.124(3) -0.021(2) -0.040(2) 0.0233(18)
C3 0.078(2) 0.0567(16) 0.0679(18) 0.0005(14) -0.0044(15) -0.0003(14)
C4 0.158(4) 0.0588(19) 0.086(2) 0.0009(17) 0.005(2) 0.010(2)
C5 0.081(2) 0.0570(16) 0.0712(18) -0.0023(14) -0.0114(15) 0.0024(14)
C6 0.094(2) 0.0683(18) 0.0646(17) 0.0000(14) -0.0077(16) 0.0045(16)
C7 0.079(2) 0.0516(15) 0.0670(17) -0.0015(13) -0.0054(15) 0.0043(13)
C8 0.076(2) 0.0541(15) 0.0705(18) 0.0024(13) -0.0019(15) 0.0030(14)
C9 0.081(2) 0.0537(15) 0.0704(18) 0.0027(13) -0.0032(16) 0.0015(14)
C10 0.084(2) 0.0528(15) 0.0683(17) 0.0024(13) -0.0033(16) 0.0016(14)
C11 0.102(2) 0.0604(17) 0.0691(18) 0.0064(14) -0.0104(17) -0.0018(16)
C12 0.122(3) 0.069(2) 0.0643(19) 0.0017(15) 0.002(2) 0.004(2)
C13 0.119(3) 0.0653(19) 0.070(2) -0.0031(15) 0.013(2) 0.0020(19)
C14 0.088(2) 0.0535(16) 0.0775(19) -0.0034(14) 0.0082(17) 0.0040(14)
C15 0.088(2) 0.0458(14) 0.0702(18) -0.0054(13) 0.0006(16) -0.0013(14)
C16 0.080(2) 0.0484(14) 0.0685(17) 0.0011(12) -0.0054(15) 0.0028(13)
C17 0.083(2) 0.0575(17) 0.090(2) 0.0019(15) -0.0075(18) -0.0065(15)
C18 0.079(2) 0.0658(18) 0.078(2) 0.0005(16) -0.0022(18) 0.0111(16)
C19 0.085(2) 0.078(2) 0.081(2) 0.0057(17) 0.0049(19) 0.0087(18)
C20 0.079(2) 0.089(2) 0.084(2) 0.0096(17) 0.0055(18) 0.0063(17)
C21 0.097(4) 0.096(5) 0.087(4) 0.003(4) 0.010(4) 0.010(4)
C22 0.110(5) 0.117(5) 0.094(4) 0.014(4) 0.017(4) 0.002(4)
C23 0.105(5) 0.143(5) 0.104(5) 0.013(4) 0.014(4) -0.012(4)
C24 0.096(4) 0.149(5) 0.099(5) 0.012(5) 0.005(4) -0.006(4)
C25 0.089(4) 0.131(6) 0.098(5) 0.014(5) 0.006(4) -0.001(4)
C26 0.080(2) 0.0628(17) 0.083(2) 0.0072(15) -0.0063(17) -0.0013(16)
C27 0.086(3) 0.082(2) 0.098(3) 0.0147(19) -0.007(2) 0.0048(19)
C28 0.091(3) 0.110(3) 0.124(3) 0.017(3) -0.002(3) 0.013(2)
C29 0.094(3) 0.137(4) 0.156(5) 0.019(4) -0.026(3) -0.005(3)
C30 0.119(4) 0.122(4) 0.131(4) -0.010(3) -0.035(3) -0.015(3)
C31 0.101(3) 0.081(2) 0.104(3) -0.002(2) -0.018(2) -0.001(2)
C32 0.086(2) 0.0642(17) 0.0734(19) 0.0125(15) -0.0077(17) 0.0020(16)
C33 0.089(2) 0.073(2) 0.076(2) 0.0129(16) -0.0102(18) -0.0008(17)
C34 0.078(2) 0.081(2) 0.077(2) 0.0215(17) -0.0002(17) 0.0014(17)
C35 0.078(2) 0.087(2) 0.099(3) 0.006(2) 0.0048(19) 0.0027(19)
C36 0.109(3) 0.090(3) 0.117(3) -0.001(2) 0.018(3) 0.008(2)
C37 0.116(4) 0.104(3) 0.126(4) 0.024(3) 0.021(3) 0.029(3)
C38 0.082(3) 0.137(4) 0.137(4) 0.028(3) 0.002(3) 0.025(3)
C39 0.084(3) 0.116(3) 0.108(3) 0.018(2) -0.009(2) 0.006(2)
C40 0.083(2) 0.0552(16) 0.084(2) -0.0007(14) 0.0121(17) -0.0017(14)
C41 0.094(2) 0.0622(19) 0.106(3) -0.0153(18) 0.005(2) -0.0018(17)
C42 0.119(3) 0.069(2) 0.128(3) -0.013(2) 0.001(3) -0.012(2)
C43 0.124(4) 0.086(3) 0.135(4) 0.004(3) -0.002(3) -0.036(3)
C44 0.096(3) 0.118(4) 0.169(5) -0.008(3) 0.022(3) -0.019(3)
C45 0.095(3) 0.084(2) 0.140(4) -0.015(2) 0.028(3) -0.004(2)
O3 0.1194(19) 0.0665(13) 0.0682(13) -0.0050(10) 0.0025(12) 0.0002(12)
O4 0.145(2) 0.0566(12) 0.0680(13) 0.0005(10) -0.0019(13) 0.0101(12)
C2A 0.123(11) 0.141(12) 0.118(11) -0.029(11) -0.045(11) 0.013(11)
O1A 0.107(10) 0.087(11) 0.136(11) -0.020(10) -0.056(10) 0.041(10)
O2A 0.118(8) 0.117(9) 0.099(8) 0.000(8) -0.034(8) 0.004(8)
C21A 0.100(4) 0.086(4) 0.083(3) 0.004(3) 0.013(3) 0.010(3)
C22A 0.117(4) 0.117(4) 0.096(4) 0.014(3) 0.018(3) 0.000(4)
C23A 0.109(4) 0.148(4) 0.100(4) 0.009(4) 0.017(4) -0.015(4)
C24A 0.095(4) 0.149(5) 0.105(5) 0.003(4) 0.013(4) 0.002(4)
C25A 0.093(4) 0.134(5) 0.096(5) 0.014(4) 0.009(3) 0.011(4)
C46 0.102(3) 0.0657(19) 0.084(2) -0.0018(17) 0.014(2) 0.0027(18)
C47 0.135(4) 0.117(4) 0.081(3) -0.009(3) 0.039(3) -0.022(3)
O5 0.086(3) 0.116(3) 0.108(3) -0.014(3) 0.028(2) 0.003(2)
O6 0.112(3) 0.093(3) 0.0677(19) 0.0088(19) 0.021(2) -0.009(2)
C48 0.078(2) 0.0570(16) 0.0685(18) -0.0012(14) -0.0038(15) -0.0029(14)
C49 0.163(4) 0.0501(17) 0.092(2) -0.0045(16) 0.000(2) -0.009(2)
C50 0.0757(19) 0.0571(15) 0.0687(17) -0.0011(13) 0.0045(15) -0.0021(14)
C51 0.093(2) 0.0650(18) 0.0584(16) -0.0013(13) -0.0021(15) -0.0097(16)
C52 0.0737(19) 0.0533(15) 0.0599(16) 0.0007(12) -0.0060(14) -0.0043(13)
C53 0.078(2) 0.0552(15) 0.0564(15) 0.0008(12) -0.0062(14) -0.0014(13)
C54 0.077(2) 0.0533(15) 0.0622(16) -0.0006(12) -0.0035(14) 0.0000(13)
C55 0.080(2) 0.0490(14) 0.0604(16) -0.0026(12) -0.0020(14) 0.0027(13)
C56 0.096(2) 0.0580(16) 0.0579(16) 0.0023(13) 0.0059(15) 0.0064(15)
C57 0.114(3) 0.0659(19) 0.0592(17) 0.0023(14) 0.0008(19) 0.0130(19)
C58 0.120(3) 0.0657(19) 0.0578(17) 0.0001(14) -0.0157(19) 0.0152(19)
C59 0.087(2) 0.0576(16) 0.0688(17) 0.0013(14) -0.0155(16) 0.0048(15)
C60 0.082(2) 0.0487(14) 0.0596(16) -0.0004(12) -0.0082(14) 0.0027(13)
C61 0.0710(18) 0.0543(15) 0.0635(16) 0.0021(12) -0.0066(14) -0.0023(13)
C62 0.081(2) 0.0609(17) 0.079(2) 0.0048(15) -0.0053(16) -0.0011(15)
C63 0.080(2) 0.0642(17) 0.0659(17) 0.0043(14) -0.0108(16) -0.0046(15)
C64 0.080(2) 0.080(2) 0.0726(19) 0.0122(16) -0.0075(17) -0.0054(17)
C65 0.082(2) 0.090(2) 0.0758(19) 0.0200(16) -0.0129(17) -0.0044(17)
C66 0.088(3) 0.098(3) 0.083(3) 0.025(3) -0.012(3) -0.006(3)
C67 0.106(3) 0.106(4) 0.088(3) 0.027(3) -0.021(3) 0.002(3)
C68 0.086(3) 0.115(4) 0.105(3) 0.015(3) -0.023(3) 0.002(3)
C69 0.085(3) 0.123(4) 0.115(3) 0.022(3) -0.020(3) -0.015(3)
C70 0.085(3) 0.112(4) 0.097(3) 0.029(3) -0.015(2) -0.017(3)
C71 0.078(2) 0.0638(17) 0.0638(17) -0.0008(13) -0.0044(15) 0.0036(15)
C72 0.088(3) 0.089(2) 0.083(2) -0.0066(18) 0.0037(19) 0.0070(19)
C73 0.092(3) 0.134(4) 0.107(3) -0.020(3) 0.008(2) 0.022(3)
C74 0.075(3) 0.159(4) 0.103(3) -0.005(3) 0.001(2) -0.003(3)
C75 0.092(3) 0.115(3) 0.106(3) -0.008(3) -0.001(2) -0.024(2)
C76 0.087(3) 0.085(2) 0.092(2) -0.0098(19) -0.002(2) -0.0068(19)
C77 0.100(3) 0.0583(17) 0.0657(18) 0.0034(13) 0.0072(17) 0.0038(16)
C78 0.095(3) 0.073(2) 0.079(2) -0.0003(16) 0.0137(19) 0.0007(18)
C79 0.082(2) 0.077(2) 0.089(2) 0.0061(18) 0.0092(18) -0.0004(17)
C80 0.106(3) 0.125(4) 0.162(5) -0.032(3) 0.043(3) -0.028(3)
C81 0.118(4) 0.154(5) 0.212(7) -0.035(5) 0.052(4) -0.046(4)
C82 0.120(4) 0.109(4) 0.189(6) -0.015(4) 0.011(4) -0.024(3)
C83 0.113(3) 0.091(3) 0.171(5) -0.032(3) 0.021(3) -0.015(3)
C84 0.113(3) 0.086(3) 0.127(3) -0.025(2) 0.035(3) -0.017(2)
C85 0.087(2) 0.0660(18) 0.076(2) 0.0120(15) -0.0107(17) 0.0079(16)
C86 0.100(3) 0.105(3) 0.123(3) 0.006(3) -0.023(3) 0.011(2)
C87 0.099(4) 0.145(5) 0.172(5) 0.028(4) -0.010(3) 0.029(3)
C88 0.131(5) 0.121(4) 0.154(5) 0.034(4) 0.033(4) 0.046(4)
C89 0.148(4) 0.073(2) 0.128(4) -0.003(2) 0.024(3) 0.023(3)
C90 0.104(3) 0.068(2) 0.104(3) -0.0057(19) 0.001(2) 0.0075(19)
O7 0.135(2) 0.0717(14) 0.0708(14) -0.0089(11) 0.0007(14) -0.0013(13)
O8 0.138(2) 0.0521(11) 0.0730(13) -0.0027(10) 0.0056(13) -0.0073(12)
C47A 0.116(10) 0.127(10) 0.113(10) -0.019(10) 0.035(9) -0.005(10)
O5A 0.129(10) 0.108(11) 0.090(9) 0.037(8) 0.055(8) -0.002(9)
O6A 0.112(8) 0.083(7) 0.093(7) -0.018(7) 0.012(7) -0.011(7)
C66A 0.093(5) 0.098(5) 0.083(5) 0.025(5) -0.015(5) -0.001(5)
C67A 0.096(5) 0.105(5) 0.092(5) 0.024(5) -0.021(5) -0.002(5)
C68A 0.093(5) 0.113(6) 0.104(5) 0.024(5) -0.022(5) -0.004(5)
C69A 0.089(5) 0.118(5) 0.109(5) 0.020(5) -0.014(5) -0.008(5)
C70A 0.087(5) 0.112(6) 0.101(5) 0.028(5) -0.011(5) -0.013(5)

loop_
_atom_type_symbol
_atom_type_description
_atom_type_scat_dispersion_real
_atom_type_scat_dispersion_imag
_atom_type_scat_source
C C 0.0181 0.0091 'International Tables Vol C Tables 4.2.6.8 and 6.1.1.4'
H H 0.0000 0.0000 'International Tables Vol C Tables 4.2.6.8 and 6.1.1.4'
O O 0.0492 0.0322 'International Tables Vol C Tables 4.2.6.8 and 6.1.1.4'

loop_
_geom_angle_atom_site_label_1
_geom_angle_atom_site_label_2
_geom_angle_atom_site_label_3
_geom_angle
_geom_angle_site_symmetry_1
_geom_angle_site_symmetry_3
_geom_angle_publ_flag
O1 C1 O2 123.2(4) . . ?
O1 C1 C5 123.2(4) . . ?
O2 C1 C5 113.4(4) . . ?
O1A C1 C5 107.6(19) . . ?
O1A C1 O2A 120.4(16) . . ?
O2A C1 C5 132.1(15) . . ?
H2A C2 H2B 109.5 . . ?
H2A C2 H2C 109.5 . . ?
H2B C2 H2C 109.5 . . ?
O2 C2 H2A 109.5 . . ?
O2 C2 H2B 109.5 . . ?
O2 C2 H2C 109.5 . . ?
C1 O2 C2 116.3(5) . . ?
O3 C3 C5 124.3(3) . . ?
O3 C3 O4 123.2(3) . . ?
O4 C3 C5 112.5(3) . . ?
H4A C4 H4B 109.5 . . ?
H4A C4 H4C 109.5 . . ?
H4B C4 H4C 109.5 . . ?
O4 C4 H4A 109.5 . . ?
O4 C4 H4B 109.5 . . ?
O4 C4 H4C 109.5 . . ?
C1 C5 C3 109.8(3) . . ?
C1 C5 C6 111.9(3) . . ?
C1 C5 C17 113.0(3) . . ?
C3 C5 C6 108.6(3) . . ?
C3 C5 C17 108.6(3) . . ?
C6 C5 C17 104.7(2) . . ?
C5 C6 H6A 111.0 . . ?
C5 C6 H6B 111.0 . . ?
H6A C6 H6B 109.0 . . ?
C7 C6 C5 103.7(3) . . ?
C7 C6 H6A 111.0 . . ?
C7 C6 H6B 111.0 . . ?
C8 C7 C6 127.0(3) . . ?
C16 C7 C6 111.1(3) . . ?
C16 C7 C8 122.0(3) . . ?
C7 C8 C9 118.3(3) . . ?
C7 C8 C18 120.8(3) . . ?
C9 C8 C18 120.9(3) . . ?
C8 C9 C10 119.8(3) . . ?
C8 C9 C26 118.1(3) . . ?
C10 C9 C26 122.0(3) . . ?
C9 C10 C11 118.2(3) . . ?
C15 C10 C9 121.0(3) . . ?
C15 C10 C11 120.8(3) . . ?
C10 C11 H11 108.0 . . ?
C12 C11 C10 112.8(3) . . ?
C12 C11 H11 108.0 . . ?
C12 C11 C32 111.4(3) . . ?
C32 C11 C10 108.4(3) . . ?
C32 C11 H11 108.0 . . ?
C11 C12 H12 117.8 . . ?
C13 C12 C11 124.3(3) . . ?
C13 C12 H12 117.8 . . ?
C12 C13 H13 117.8 . . ?
C12 C13 C14 124.5(3) . . ?
C14 C13 H13 117.8 . . ?
C13 C14 H14 106.5 . . ?
C13 C14 C15 113.1(3) . . ?
C13 C14 C40 108.5(3) . . ?
C15 C14 H14 106.5 . . ?
C15 C14 C40 115.2(3) . . ?
C40 C14 H14 106.5 . . ?
C10 C15 C14 122.2(3) . . ?
C10 C15 C16 117.8(3) . . ?
C16 C15 C14 119.8(3) . . ?
C7 C16 C15 121.0(3) . . ?
C7 C16 C17 110.4(3) . . ?
C15 C16 C17 128.5(3) . . ?
C5 C17 H17A 111.0 . . ?
C5 C17 H17B 111.0 . . ?
C16 C17 C5 104.0(3) . . ?
C16 C17 H17A 111.0 . . ?
C16 C17 H17B 111.0 . . ?
H17A C17 H17B 109.0 . . ?
C19 C18 C8 177.1(3) . . ?
C18 C19 C20 175.2(4) . . ?
C21 C20 C19 125.6(7) . . ?
C21 C20 C25 118.1(7) . . ?
C25 C20 C19 116.3(6) . . ?
C21A C20 C19 119.7(5) . . ?
C21A C20 C25A 118.9(6) . . ?
C25A C20 C19 120.7(5) . . ?
C20 C21 H21 120.0 . . ?
C20 C21 C22 120.0(9) . . ?
C22 C21 H21 120.0 . . ?
C21 C22 H22 119.6 . . ?
C23 C22 C21 120.8(9) . . ?
C23 C22 H22 119.6 . . ?
C22 C23 H23 120.3 . . ?
C24 C23 C22 119.4(9) . . ?
C24 C23 H23 120.3 . . ?
C23 C24 H24 118.9 . . ?
C23 C24 C25 122.2(9) . . ?
C25 C24 H24 118.9 . . ?
C20 C25 H25 120.3 . . ?
C24 C25 C20 119.5(8) . . ?
C24 C25 H25 120.3 . . ?
C27 C26 C9 122.8(3) . . ?
C27 C26 C31 117.7(3) . . ?
C31 C26 C9 119.5(3) . . ?
C26 C27 H27 119.5 . . ?
C28 C27 C26 121.1(4) . . ?
C28 C27 H27 119.5 . . ?
C27 C28 H28 119.8 . . ?
C29 C28 C27 120.4(5) . . ?
C29 C28 H28 119.8 . . ?
C28 C29 H29 119.9 . . ?
C28 C29 C30 120.1(5) . . ?
C30 C29 H29 119.9 . . ?
C29 C30 H30 120.1 . . ?
C29 C30 C31 119.8(5) . . ?
C31 C30 H30 120.1 . . ?
C26 C31 H31 119.5 . . ?
C30 C31 C26 121.0(4) . . ?
C30 C31 H31 119.5 . . ?
C11 C32 H32 117.6 . . ?
C33 C32 C11 124.9(3) . . ?
C33 C32 H32 117.6 . . ?
C32 C33 H33 116.1 . . ?
C32 C33 C34 127.8(3) . . ?
C34 C33 H33 116.1 . . ?
C35 C34 C33 123.3(3) . . ?
C35 C34 C39 117.2(4) . . ?
C39 C34 C33 119.4(4) . . ?
C34 C35 H35 119.5 . . ?
C36 C35 C34 120.9(4) . . ?
C36 C35 H35 119.5 . . ?
C35 C36 H36 119.7 . . ?
C37 C36 C35 120.6(5) . . ?
C37 C36 H36 119.7 . . ?
C36 C37 H37 120.0 . . ?
C38 C37 C36 120.0(5) . . ?
C38 C37 H37 120.0 . . ?
C37 C38 H38 120.1 . . ?
C37 C38 C39 119.9(4) . . ?
C39 C38 H38 120.1 . . ?
C34 C39 H39 119.3 . . ?
C38 C39 C34 121.4(5) . . ?
C38 C39 H39 119.3 . . ?
C41 C40 C14 121.0(3) . . ?
C45 C40 C14 120.5(3) . . ?
C45 C40 C41 118.3(3) . . ?
C40 C41 H41 119.8 . . ?
C40 C41 C42 120.5(4) . . ?
C42 C41 H41 119.8 . . ?
C41 C42 H42 119.5 . . ?
C43 C42 C41 121.0(4) . . ?
C43 C42 H42 119.5 . . ?
C42 C43 H43 120.3 . . ?
C42 C43 C44 119.4(4) . . ?
C44 C43 H43 120.3 . . ?
C43 C44 H44 120.3 . . ?
C43 C44 C45 119.5(4) . . ?
C45 C44 H44 120.3 . . ?
C40 C45 C44 121.3(4) . . ?
C40 C45 H45 119.4 . . ?
C44 C45 H45 119.4 . . ?
C3 O4 C4 116.6(2) . . ?
H2AA C2A H2AB 109.5 . . ?
H2AA C2A H2AC 109.5 . . ?
H2AB C2A H2AC 109.5 . . ?
O2A C2A H2AA 109.5 . . ?
O2A C2A H2AB 109.5 . . ?
O2A C2A H2AC 109.5 . . ?
C1 O2A C2A 112.9(16) . . ?
C20 C21A H21A 120.3 . . ?
C20 C21A C22A 119.5(7) . . ?
C22A C21A H21A 120.3 . . ?
C21A C22A H22A 119.7 . . ?
C23A C22A C21A 120.5(7) . . ?
C23A C22A H22A 119.7 . . ?
C22A C23A H23A 119.9 . . ?
C24A C23A C22A 120.2(7) . . ?
C24A C23A H23A 119.9 . . ?
C23A C24A H24A 119.5 . . ?
C23A C24A C25A 121.0(7) . . ?
C25A C24A H24A 119.5 . . ?
C20 C25A H25A 120.3 . . ?
C24A C25A C20 119.4(7) . . ?
C24A C25A H25A 120.3 . . ?
O5 C46 O6 122.7(4) . . ?
O5 C46 C50 120.9(5) . . ?
O6 C46 C50 116.1(4) . . ?
O5A C46 C50 105.2(14) . . ?
O5A C46 O6A 118.1(14) . . ?
O6A C46 C50 134.8(10) . . ?
H47A C47 H47B 109.5 . . ?
H47A C47 H47C 109.5 . . ?
H47B C47 H47C 109.5 . . ?
O6 C47 H47A 109.5 . . ?
O6 C47 H47B 109.5 . . ?
O6 C47 H47C 109.5 . . ?
C46 O6 C47 116.6(5) . . ?
O7 C48 C50 124.4(3) . . ?
O7 C48 O8 123.1(3) . . ?
O8 C48 C50 112.5(3) . . ?
H49A C49 H49B 109.5 . . ?
H49A C49 H49C 109.5 . . ?
H49B C49 H49C 109.5 . . ?
O8 C49 H49A 109.5 . . ?
O8 C49 H49B 109.5 . . ?
O8 C49 H49C 109.5 . . ?
C46 C50 C48 107.9(3) . . ?
C46 C50 C51 115.7(3) . . ?
C46 C50 C62 111.5(3) . . ?
C48 C50 C51 107.9(2) . . ?
C48 C50 C62 109.3(2) . . ?
C62 C50 C51 104.3(2) . . ?
C50 C51 H51A 111.2 . . ?
C50 C51 H51B 111.2 . . ?
H51A C51 H51B 109.1 . . ?
C52 C51 C50 102.9(2) . . ?
C52 C51 H51A 111.2 . . ?
C52 C51 H51B 111.2 . . ?
C53 C52 C51 127.9(3) . . ?
C61 C52 C51 111.5(3) . . ?
C61 C52 C53 120.6(3) . . ?
C52 C53 C54 119.6(3) . . ?
C52 C53 C63 121.3(3) . . ?
C54 C53 C63 119.2(3) . . ?
C53 C54 C71 118.2(3) . . ?
C55 C54 C53 119.4(3) . . ?
C55 C54 C71 122.4(3) . . ?
C54 C55 C56 118.7(3) . . ?
C60 C55 C54 120.3(3) . . ?
C60 C55 C56 121.0(3) . . ?
C55 C56 H56 108.2 . . ?
C57 C56 C55 112.7(3) . . ?
C57 C56 H56 108.2 . . ?
C57 C56 C77 109.1(3) . . ?
C77 C56 C55 110.4(2) . . ?
C77 C56 H56 108.2 . . ?
C56 C57 H57 117.3 . . ?
C58 C57 C56 125.3(3) . . ?
C58 C57 H57 117.3 . . ?
C57 C58 H58 117.7 . . ?
C57 C58 C59 124.6(3) . . ?
C59 C58 H58 117.7 . . ?
C58 C59 H59 106.4 . . ?
C58 C59 C60 112.0(3) . . ?
C58 C59 C85 111.5(3) . . ?
C60 C59 H59 106.4 . . ?
C85 C59 H59 106.4 . . ?
C85 C59 C60 113.6(3) . . ?
C55 C60 C59 123.2(3) . . ?
C55 C60 C61 118.9(3) . . ?
C61 C60 C59 117.9(3) . . ?
C52 C61 C60 121.1(3) . . ?
C52 C61 C62 110.2(3) . . ?
C60 C61 C62 128.7(3) . . ?
C50 C62 H62A 111.0 . . ?
C50 C62 H62B 111.0 . . ?
C61 C62 C50 104.0(2) . . ?
C61 C62 H62A 111.0 . . ?
C61 C62 H62B 111.0 . . ?
H62A C62 H62B 109.0 . . ?
C64 C63 C53 176.3(3) . . ?
C63 C64 C65 174.3(4) . . ?
C66 C65 C64 124.8(4) . . ?
C66 C65 C70 116.0(5) . . ?
C70 C65 C64 118.5(3) . . ?
C66A C65 C64 117.4(11) . . ?
C66A C65 C70A 115.4(15) . . ?
C70A C65 C64 118.2(7) . . ?
C65 C66 H66 119.4 . . ?
C65 C66 C67 121.1(5) . . ?
C67 C66 H66 119.4 . . ?
C66 C67 H67 119.4 . . ?
C68 C67 C66 121.3(5) . . ?
C68 C67 H67 119.4 . . ?
C67 C68 H68 120.5 . . ?
C67 C68 C69 119.0(5) . . ?
C69 C68 H68 120.5 . . ?
C68 C69 H69 119.0 . . ?
C68 C69 C70 122.0(5) . . ?
C70 C69 H69 119.0 . . ?
C65 C70 H70 120.0 . . ?
C69 C70 C65 120.1(4) . . ?
C69 C70 H70 120.0 . . ?
C72 C71 C54 120.3(3) . . ?
C76 C71 C54 122.4(3) . . ?
C76 C71 C72 117.2(3) . . ?
C71 C72 H72 119.4 . . ?
C73 C72 C71 121.2(4) . . ?
C73 C72 H72 119.4 . . ?
C72 C73 H73 119.6 . . ?
C74 C73 C72 120.8(4) . . ?
C74 C73 H73 119.6 . . ?
C73 C74 H74 120.3 . . ?
C73 C74 C75 119.4(4) . . ?
C75 C74 H74 120.3 . . ?
C74 C75 H75 119.9 . . ?
C74 C75 C76 120.2(4) . . ?
C76 C75 H75 119.9 . . ?
C71 C76 H76 119.4 . . ?
C75 C76 C71 121.2(4) . . ?
C75 C76 H76 119.4 . . ?
C56 C77 H77 117.6 . . ?
C78 C77 C56 124.8(3) . . ?
C78 C77 H77 117.6 . . ?
C77 C78 H78 116.1 . . ?
C77 C78 C79 127.8(3) . . ?
C79 C78 H78 116.1 . . ?
C80 C79 C78 119.9(4) . . ?
C80 C79 C84 117.4(4) . . ?
C84 C79 C78 122.8(3) . . ?
C79 C80 H80 119.4 . . ?
C79 C80 C81 121.2(5) . . ?
C81 C80 H80 119.4 . . ?
C80 C81 H81 120.1 . . ?
C80 C81 C82 119.9(5) . . ?
C82 C81 H81 120.1 . . ?
C81 C82 H82 120.2 . . ?
C83 C82 C81 119.7(5) . . ?
C83 C82 H82 120.2 . . ?
C82 C83 H83 120.0 . . ?
C82 C83 C84 120.0(5) . . ?
C84 C83 H83 120.0 . . ?
C79 C84 C83 121.8(4) . . ?
C79 C84 H84 119.1 . . ?
C83 C84 H84 119.1 . . ?
C86 C85 C59 120.4(3) . . ?
C90 C85 C59 121.6(3) . . ?
C90 C85 C86 118.0(4) . . ?
C85 C86 H86 119.3 . . ?
C85 C86 C87 121.4(5) . . ?
C87 C86 H86 119.3 . . ?
C86 C87 H87 120.1 . . ?
C88 C87 C86 119.7(5) . . ?
C88 C87 H87 120.1 . . ?
C87 C88 H88 120.1 . . ?
C89 C88 C87 119.7(5) . . ?
C89 C88 H88 120.1 . . ?
C88 C89 H89 120.1 . . ?
C88 C89 C90 119.9(5) . . ?
C90 C89 H89 120.1 . . ?
C85 C90 C89 121.2(4) . . ?
C85 C90 H90 119.4 . . ?
C89 C90 H90 119.4 . . ?
C48 O8 C49 117.0(3) . . ?
H47D C47A H47E 109.5 . . ?
H47D C47A H47F 109.5 . . ?
H47E C47A H47F 109.5 . . ?
O6A C47A H47D 109.5 . . ?
O6A C47A H47E 109.5 . . ?
O6A C47A H47F 109.5 . . ?
C46 O6A C47A 112.1(14) . . ?
C65 C66A H66A 120.6 . . ?
C65 C66A C67A 118.8(12) . . ?
C67A C66A H66A 120.6 . . ?
C66A C67A H67A 119.9 . . ?
C68A C67A C66A 120.2(11) . . ?
C68A C67A H67A 119.9 . . ?
C67A C68A H68A 120.1 . . ?
C67A C68A C69A 119.8(12) . . ?
C69A C68A H68A 120.1 . . ?
C68A C69A H69A 119.6 . . ?
C68A C69A C70A 120.8(12) . . ?
C70A C69A H69A 119.6 . . ?
C65 C70A H70A 121.4 . . ?
C69A C70A C65 117.1(11) . . ?
C69A C70A H70A 121.4 . . ?

loop_
_geom_bond_atom_site_label_1
_geom_bond_atom_site_label_2
_geom_bond_distance
_geom_bond_site_symmetry_2
_geom_bond_publ_flag
C1 O1 1.218(6) . ?
C1 O2 1.322(6) . ?
C1 C5 1.498(5) . ?
C1 O1A 1.230(12) . ?
C1 O2A 1.318(11) . ?
C2 H2A 0.9600 . ?
C2 H2B 0.9600 . ?
C2 H2C 0.9600 . ?
C2 O2 1.453(7) . ?
C3 C5 1.525(4) . ?
C3 O3 1.198(3) . ?
C3 O4 1.328(4) . ?
C4 H4A 0.9600 . ?
C4 H4B 0.9600 . ?
C4 H4C 0.9600 . ?
C4 O4 1.447(4) . ?
C5 C6 1.544(5) . ?
C5 C17 1.549(4) . ?
C6 H6A 0.9700 . ?
C6 H6B 0.9700 . ?
C6 C7 1.509(4) . ?
C7 C8 1.386(4) . ?
C7 C16 1.382(4) . ?
C8 C9 1.412(4) . ?
C8 C18 1.438(5) . ?
C9 C10 1.414(4) . ?
C9 C26 1.483(4) . ?
C10 C11 1.529(4) . ?
C10 C15 1.404(4) . ?
C11 H11 0.9800 . ?
C11 C12 1.502(5) . ?
C11 C32 1.517(4) . ?
C12 H12 0.9300 . ?
C12 C13 1.313(5) . ?
C13 H13 0.9300 . ?
C13 C14 1.500(5) . ?
C14 H14 0.9800 . ?
C14 C15 1.517(4) . ?
C14 C40 1.520(4) . ?
C15 C16 1.404(4) . ?
C16 C17 1.502(4) . ?
C17 H17A 0.9700 . ?
C17 H17B 0.9700 . ?
C18 C19 1.195(5) . ?
C19 C20 1.435(5) . ?
C20 C21 1.382(8) . ?
C20 C25 1.403(8) . ?
C20 C21A 1.379(6) . ?
C20 C25A 1.399(7) . ?
C21 H21 0.9300 . ?
C21 C22 1.391(8) . ?
C22 H22 0.9300 . ?
C22 C23 1.359(9) . ?
C23 H23 0.9300 . ?
C23 C24 1.339(9) . ?
C24 H24 0.9300 . ?
C24 C25 1.373(9) . ?
C25 H25 0.9300 . ?
C26 C27 1.387(5) . ?
C26 C31 1.391(5) . ?
C27 H27 0.9300 . ?
C27 C28 1.372(5) . ?
C28 H28 0.9300 . ?
C28 C29 1.366(7) . ?
C29 H29 0.9300 . ?
C29 C30 1.368(7) . ?
C30 H30 0.9300 . ?
C30 C31 1.382(6) . ?
C31 H31 0.9300 . ?
C32 H32 0.9300 . ?
C32 C33 1.308(4) . ?
C33 H33 0.9300 . ?
C33 C34 1.479(5) . ?
C34 C35 1.380(5) . ?
C34 C39 1.386(5) . ?
C35 H35 0.9300 . ?
C35 C36 1.379(5) . ?
C36 H36 0.9300 . ?
C36 C37 1.357(6) . ?
C37 H37 0.9300 . ?
C37 C38 1.356(7) . ?
C38 H38 0.9300 . ?
C38 C39 1.382(6) . ?
C39 H39 0.9300 . ?
C40 C41 1.376(4) . ?
C40 C45 1.369(5) . ?
C41 H41 0.9300 . ?
C41 C42 1.381(5) . ?
C42 H42 0.9300 . ?
C42 C43 1.357(6) . ?
C43 H43 0.9300 . ?
C43 C44 1.374(6) . ?
C44 H44 0.9300 . ?
C44 C45 1.390(6) . ?
C45 H45 0.9300 . ?
C2A H2AA 0.9600 . ?
C2A H2AB 0.9600 . ?
C2A H2AC 0.9600 . ?
C2A O2A 1.458(12) . ?
C21A H21A 0.9300 . ?
C21A C22A 1.387(7) . ?
C22A H22A 0.9300 . ?
C22A C23A 1.360(8) . ?
C23A H23A 0.9300 . ?
C23A C24A 1.348(8) . ?
C24A H24A 0.9300 . ?
C24A C25A 1.376(8) . ?
C25A H25A 0.9300 . ?
C46 O5 1.194(7) . ?
C46 O6 1.332(6) . ?
C46 C50 1.495(5) . ?
C46 O5A 1.218(12) . ?
C46 O6A 1.338(12) . ?
C47 H47A 0.9600 . ?
C47 H47B 0.9600 . ?
C47 H47C 0.9600 . ?
C47 O6 1.420(7) . ?
C48 C50 1.515(4) . ?
C48 O7 1.199(3) . ?
C48 O8 1.326(4) . ?
C49 H49A 0.9600 . ?
C49 H49B 0.9600 . ?
C49 H49C 0.9600 . ?
C49 O8 1.449(4) . ?
C50 C51 1.558(4) . ?
C50 C62 1.545(4) . ?
C51 H51A 0.9700 . ?
C51 H51B 0.9700 . ?
C51 C52 1.502(4) . ?
C52 C53 1.384(4) . ?
C52 C61 1.384(4) . ?
C53 C54 1.417(4) . ?
C53 C63 1.436(4) . ?
C54 C55 1.412(4) . ?
C54 C71 1.477(4) . ?
C55 C56 1.529(4) . ?
C55 C60 1.399(4) . ?
C56 H56 0.9800 . ?
C56 C57 1.487(5) . ?
C56 C77 1.518(4) . ?
C57 H57 0.9300 . ?
C57 C58 1.308(5) . ?
C58 H58 0.9300 . ?
C58 C59 1.506(5) . ?
C59 H59 0.9800 . ?
C59 C60 1.529(4) . ?
C59 C85 1.513(4) . ?
C60 C61 1.401(4) . ?
C61 C62 1.499(4) . ?
C62 H62A 0.9700 . ?
C62 H62B 0.9700 . ?
C63 C64 1.192(4) . ?
C64 C65 1.433(5) . ?
C65 C66 1.377(5) . ?
C65 C70 1.405(5) . ?
C65 C66A 1.378(9) . ?
C65 C70A 1.409(10) . ?
C66 H66 0.9300 . ?
C66 C67 1.383(6) . ?
C67 H67 0.9300 . ?
C67 C68 1.332(6) . ?
C68 H68 0.9300 . ?
C68 C69 1.340(7) . ?
C69 H69 0.9300 . ?
C69 C70 1.370(6) . ?
C70 H70 0.9300 . ?
C71 C72 1.388(4) . ?
C71 C76 1.385(4) . ?
C72 H72 0.9300 . ?
C72 C73 1.370(5) . ?
C73 H73 0.9300 . ?
C73 C74 1.364(6) . ?
C74 H74 0.9300 . ?
C74 C75 1.366(6) . ?
C75 H75 0.9300 . ?
C75 C76 1.381(5) . ?
C76 H76 0.9300 . ?
C77 H77 0.9300 . ?
C77 C78 1.309(5) . ?
C78 H78 0.9300 . ?
C78 C79 1.467(5) . ?
C79 C80 1.365(5) . ?
C79 C84 1.375(5) . ?
C80 H80 0.9300 . ?
C80 C81 1.377(7) . ?
C81 H81 0.9300 . ?
C81 C82 1.380(7) . ?
C82 H82 0.9300 . ?
C82 C83 1.341(7) . ?
C83 H83 0.9300 . ?
C83 C84 1.377(6) . ?
C84 H84 0.9300 . ?
C85 C86 1.377(5) . ?
C85 C90 1.372(5) . ?
C86 H86 0.9300 . ?
C86 C87 1.388(7) . ?
C87 H87 0.9300 . ?
C87 C88 1.373(8) . ?
C88 H88 0.9300 . ?
C88 C89 1.371(7) . ?
C89 H89 0.9300 . ?
C89 C90 1.393(6) . ?
C90 H90 0.9300 . ?
C47A H47D 0.9600 . ?
C47A H47E 0.9600 . ?
C47A H47F 0.9600 . ?
C47A O6A 1.421(12) . ?
C66A H66A 0.9300 . ?
C66A C67A 1.385(10) . ?
C67A H67A 0.9300 . ?
C67A C68A 1.336(10) . ?
C68A H68A 0.9300 . ?
C68A C69A 1.341(10) . ?
C69A H69A 0.9300 . ?
C69A C70A 1.376(10) . ?
C70A H70A 0.9300 . ?

loop_
_geom_torsion_atom_site_label_1
_geom_torsion_atom_site_label_2
_geom_torsion_atom_site_label_3
_geom_torsion_atom_site_label_4
_geom_torsion
_geom_torsion_site_symmetry_1
_geom_torsion_site_symmetry_2
_geom_torsion_site_symmetry_3
_geom_torsion_site_symmetry_4
_geom_torsion_publ_flag
C1 C5 C6 C7 -145.8(3) . . . . ?
C1 C5 C17 C16 145.9(3) . . . . ?
O1 C1 O2 C2 -5.7(7) . . . . ?
O1 C1 C5 C3 131.5(5) . . . . ?
O1 C1 C5 C6 10.8(6) . . . . ?
O1 C1 C5 C17 -107.1(5) . . . . ?
O2 C1 C5 C3 -53.6(4) . . . . ?
O2 C1 C5 C6 -174.3(3) . . . . ?
O2 C1 C5 C17 67.8(4) . . . . ?
C3 C5 C6 C7 92.8(3) . . . . ?
C3 C5 C17 C16 -92.0(3) . . . . ?
C5 C1 O2 C2 179.5(4) . . . . ?
C5 C1 O2A C2A -153(2) . . . . ?
C5 C3 O4 C4 -176.8(3) . . . . ?
C5 C6 C7 C8 -165.3(3) . . . . ?
C5 C6 C7 C16 14.0(3) . . . . ?
C6 C5 C17 C16 23.9(3) . . . . ?
C6 C7 C8 C9 177.6(3) . . . . ?
C6 C7 C8 C18 -0.7(5) . . . . ?
C6 C7 C16 C15 -179.4(3) . . . . ?
C6 C7 C16 C17 1.4(3) . . . . ?
C7 C8 C9 C10 4.0(4) . . . . ?
C7 C8 C9 C26 -173.5(3) . . . . ?
C7 C16 C17 C5 -16.1(3) . . . . ?
C8 C7 C16 C15 -0.1(4) . . . . ?
C8 C7 C16 C17 -179.3(3) . . . . ?
C8 C9 C10 C11 171.3(3) . . . . ?
C8 C9 C10 C15 -4.8(4) . . . . ?
C8 C9 C26 C27 -67.3(4) . . . . ?
C8 C9 C26 C31 110.8(4) . . . . ?
C9 C10 C11 C12 166.4(3) . . . . ?
C9 C10 C11 C32 -69.8(4) . . . . ?
C9 C10 C15 C14 -171.5(3) . . . . ?
C9 C10 C15 C16 3.1(4) . . . . ?
C9 C26 C27 C28 178.5(3) . . . . ?
C9 C26 C31 C30 -177.8(4) . . . . ?
C10 C9 C26 C27 115.3(4) . . . . ?
C10 C9 C26 C31 -66.6(4) . . . . ?
C10 C11 C12 C13 10.3(5) . . . . ?
C10 C11 C32 C33 114.2(4) . . . . ?
C10 C15 C16 C7 -0.7(4) . . . . ?
C10 C15 C16 C17 178.4(3) . . . . ?
C11 C10 C15 C14 12.5(4) . . . . ?
C11 C10 C15 C16 -172.9(3) . . . . ?
C11 C12 C13 C14 2.6(6) . . . . ?
C11 C32 C33 C34 -177.3(3) . . . . ?
C12 C11 C32 C33 -121.2(4) . . . . ?
C12 C13 C14 C15 -8.5(5) . . . . ?
C12 C13 C14 C40 120.6(4) . . . . ?
C13 C14 C15 C10 0.6(4) . . . . ?
C13 C14 C15 C16 -173.9(3) . . . . ?
C13 C14 C40 C41 -74.3(4) . . . . ?
C13 C14 C40 C45 101.1(4) . . . . ?
C14 C15 C16 C7 174.0(3) . . . . ?
C14 C15 C16 C17 -6.9(4) . . . . ?
C14 C40 C41 C42 175.8(3) . . . . ?
C14 C40 C45 C44 -176.3(4) . . . . ?
C15 C10 C11 C12 -17.5(4) . . . . ?
C15 C10 C11 C32 106.4(3) . . . . ?
C15 C14 C40 C41 53.7(4) . . . . ?
C15 C14 C40 C45 -131.0(4) . . . . ?
C15 C16 C17 C5 164.7(3) . . . . ?
C16 C7 C8 C9 -1.6(4) . . . . ?
C16 C7 C8 C18 -179.9(3) . . . . ?
C17 C5 C6 C7 -23.0(3) . . . . ?
C18 C8 C9 C10 -177.7(3) . . . . ?
C18 C8 C9 C26 4.8(4) . . . . ?
C19 C20 C21 C22 179.4(2) . . . . ?
C19 C20 C25 C24 -179.4(2) . . . . ?
C19 C20 C21A C22A -178.8(6) . . . . ?
C19 C20 C25A C24A 177.7(7) . . . . ?
C20 C21 C22 C23 -0.7(3) . . . . ?
C20 C21A C22A C23A 4.3(13) . . . . ?
C21 C20 C25 C24 -0.9(3) . . . . ?
C21 C22 C23 C24 0.1(2) . . . . ?
C22 C23 C24 C25 0.1(3) . . . . ?
C23 C24 C25 C20 0.3(4) . . . . ?
C25 C20 C21 C22 1.1(4) . . . . ?
C26 C9 C10 C11 -11.3(4) . . . . ?
C26 C9 C10 C15 172.6(3) . . . . ?
C26 C27 C28 C29 -1.0(6) . . . . ?
C27 C26 C31 C30 0.4(6) . . . . ?
C27 C28 C29 C30 1.1(8) . . . . ?
C28 C29 C30 C31 -0.3(8) . . . . ?
C29 C30 C31 C26 -0.4(7) . . . . ?
C31 C26 C27 C28 0.3(5) . . . . ?
C32 C11 C12 C13 -111.8(4) . . . . ?
C32 C33 C34 C35 1.3(5) . . . . ?
C32 C33 C34 C39 179.8(3) . . . . ?
C33 C34 C35 C36 178.8(3) . . . . ?
C33 C34 C39 C38 -178.9(4) . . . . ?
C34 C35 C36 C37 0.2(6) . . . . ?
C35 C34 C39 C38 -0.4(6) . . . . ?
C35 C36 C37 C38 -0.6(7) . . . . ?
C36 C37 C38 C39 0.5(7) . . . . ?
C37 C38 C39 C34 -0.1(7) . . . . ?
C39 C34 C35 C36 0.3(5) . . . . ?
C40 C14 C15 C10 -125.0(3) . . . . ?
C40 C14 C15 C16 60.5(4) . . . . ?
C40 C41 C42 C43 -0.1(7) . . . . ?
C41 C40 C45 C44 -0.8(6) . . . . ?
C41 C42 C43 C44 0.4(7) . . . . ?
C42 C43 C44 C45 -0.8(8) . . . . ?
C43 C44 C45 C40 1.0(8) . . . . ?
C45 C40 C41 C42 0.3(6) . . . . ?
O3 C3 C5 C1 138.0(4) . . . . ?
O3 C3 C5 C6 -99.3(4) . . . . ?
O3 C3 C5 C17 14.0(4) . . . . ?
O3 C3 O4 C4 0.7(5) . . . . ?
O4 C3 C5 C1 -44.5(4) . . . . ?
O4 C3 C5 C6 78.2(3) . . . . ?
O4 C3 C5 C17 -168.5(3) . . . . ?
O1A C1 C5 C3 -76.2(15) . . . . ?
O1A C1 C5 C6 163.1(14) . . . . ?
O1A C1 C5 C17 45.2(15) . . . . ?
O1A C1 O2A C2A 27(2) . . . . ?
O2A C1 C5 C3 103.5(15) . . . . ?
O2A C1 C5 C6 -17.2(15) . . . . ?
O2A C1 C5 C17 -135.1(15) . . . . ?
C21A C20 C25A C24A 6.6(12) . . . . ?
C21A C22A C23A C24A 0.1(15) . . . . ?
C22A C23A C24A C25A -1.2(16) . . . . ?
C23A C24A C25A C20 -2.2(14) . . . . ?
C25A C20 C21A C22A -7.6(11) . . . . ?
C46 C50 C51 C52 -148.2(3) . . . . ?
C46 C50 C62 C61 151.1(3) . . . . ?
O5 C46 O6 C47 1.0(9) . . . . ?
O5 C46 C50 C48 -77.8(7) . . . . ?
O5 C46 C50 C51 161.3(6) . . . . ?
O5 C46 C50 C62 42.2(7) . . . . ?
O6 C46 C50 C48 96.9(4) . . . . ?
O6 C46 C50 C51 -24.0(5) . . . . ?
O6 C46 C50 C62 -143.1(4) . . . . ?
C48 C50 C51 C52 90.9(3) . . . . ?
C48 C50 C62 C61 -89.7(3) . . . . ?
C50 C46 O6 C47 -173.6(4) . . . . ?
C50 C46 O6A C47A 171.7(15) . . . . ?
C50 C48 O8 C49 -179.0(3) . . . . ?
C50 C51 C52 C53 -164.0(3) . . . . ?
C50 C51 C52 C61 16.4(3) . . . . ?
C51 C50 C62 C61 25.5(3) . . . . ?
C51 C52 C53 C54 179.9(3) . . . . ?
C51 C52 C53 C63 0.1(4) . . . . ?
C51 C52 C61 C60 179.4(2) . . . . ?
C51 C52 C61 C62 -0.1(3) . . . . ?
C52 C53 C54 C55 2.0(4) . . . . ?
C52 C53 C54 C71 -175.4(3) . . . . ?
C52 C61 C62 C50 -16.4(3) . . . . ?
C53 C52 C61 C60 -0.3(4) . . . . ?
C53 C52 C61 C62 -179.8(3) . . . . ?
C53 C54 C55 C56 177.0(2) . . . . ?
C53 C54 C55 C60 -2.7(4) . . . . ?
C53 C54 C71 C72 96.6(4) . . . . ?
C53 C54 C71 C76 -79.0(4) . . . . ?
C54 C55 C56 C57 167.9(3) . . . . ?
C54 C55 C56 C77 -69.8(3) . . . . ?
C54 C55 C60 C59 -174.6(3) . . . . ?
C54 C55 C60 C61 1.9(4) . . . . ?
C54 C71 C72 C73 -176.5(3) . . . . ?
C54 C71 C76 C75 176.6(3) . . . . ?
C55 C54 C71 C72 -80.7(4) . . . . ?
C55 C54 C71 C76 103.7(4) . . . . ?
C55 C56 C57 C58 12.0(4) . . . . ?
C55 C56 C77 C78 126.4(3) . . . . ?
C55 C60 C61 C52 -0.4(4) . . . . ?
C55 C60 C61 C62 179.0(3) . . . . ?
C56 C55 C60 C59 5.6(4) . . . . ?
C56 C55 C60 C61 -177.8(2) . . . . ?
C56 C57 C58 C59 -4.1(5) . . . . ?
C56 C77 C78 C79 -179.1(3) . . . . ?
C57 C56 C77 C78 -109.2(4) . . . . ?
C57 C58 C59 C60 -3.8(4) . . . . ?
C57 C58 C59 C85 124.7(4) . . . . ?
C58 C59 C60 C55 2.7(4) . . . . ?
C58 C59 C60 C61 -173.8(2) . . . . ?
C58 C59 C85 C86 97.1(4) . . . . ?
C58 C59 C85 C90 -83.0(4) . . . . ?
C59 C60 C61 C52 176.3(3) . . . . ?
C59 C60 C61 C62 -4.3(4) . . . . ?
C59 C85 C86 C87 178.5(4) . . . . ?
C59 C85 C90 C89 -177.4(3) . . . . ?
C60 C55 C56 C57 -12.4(4) . . . . ?
C60 C55 C56 C77 109.9(3) . . . . ?
C60 C59 C85 C86 -135.3(3) . . . . ?
C60 C59 C85 C90 44.7(4) . . . . ?
C60 C61 C62 C50 164.2(3) . . . . ?
C61 C52 C53 C54 -0.5(4) . . . . ?
C61 C52 C53 C63 179.7(3) . . . . ?
C62 C50 C51 C52 -25.3(3) . . . . ?
C63 C53 C54 C55 -178.2(3) . . . . ?
C63 C53 C54 C71 4.4(4) . . . . ?
C64 C65 C66 C67 -177.7(10) . . . . ?
C64 C65 C70 C69 178.8(5) . . . . ?
C64 C65 C66A C67A 174(4) . . . . ?
C64 C65 C70A C69A -177.9(16) . . . . ?
C65 C66 C67 C68 2(2) . . . . ?
C65 C66A C67A C68A -6(8) . . . . ?
C66 C65 C70 C69 8.0(13) . . . . ?
C66 C67 C68 C69 3.4(14) . . . . ?
C67 C68 C69 C70 -2.9(11) . . . . ?
C68 C69 C70 C65 -3.0(10) . . . . ?
C70 C65 C66 C67 -7(2) . . . . ?
C71 C54 C55 C56 -5.7(4) . . . . ?
C71 C54 C55 C60 174.5(3) . . . . ?
C71 C72 C73 C74 0.8(7) . . . . ?
C72 C71 C76 C75 0.8(5) . . . . ?
C72 C73 C74 C75 -1.1(7) . . . . ?
C73 C74 C75 C76 1.2(7) . . . . ?
C74 C75 C76 C71 -1.1(6) . . . . ?
C76 C71 C72 C73 -0.6(5) . . . . ?
C77 C56 C57 C58 -111.0(4) . . . . ?
C77 C78 C79 C80 -164.9(4) . . . . ?
C77 C78 C79 C84 15.4(6) . . . . ?
C78 C79 C80 C81 -179.4(5) . . . . ?
C78 C79 C84 C83 177.5(4) . . . . ?
C79 C80 C81 C82 1.3(10) . . . . ?
C80 C79 C84 C83 -2.2(7) . . . . ?
C80 C81 C82 C83 -1.1(10) . . . . ?
C81 C82 C83 C84 -0.8(9) . . . . ?
C82 C83 C84 C79 2.5(8) . . . . ?
C84 C79 C80 C81 0.3(8) . . . . ?
C85 C59 C60 C55 -124.7(3) . . . . ?
C85 C59 C60 C61 58.7(4) . . . . ?
C85 C86 C87 C88 -0.3(8) . . . . ?
C86 C85 C90 C89 2.6(6) . . . . ?
C86 C87 C88 C89 0.9(9) . . . . ?
C87 C88 C89 C90 0.2(8) . . . . ?
C88 C89 C90 C85 -2.0(7) . . . . ?
C90 C85 C86 C87 -1.5(6) . . . . ?
O7 C48 C50 C46 141.2(4) . . . . ?
O7 C48 C50 C51 -93.1(4) . . . . ?
O7 C48 C50 C62 19.8(4) . . . . ?
O7 C48 O8 C49 -0.4(5) . . . . ?
O8 C48 C50 C46 -40.1(4) . . . . ?
O8 C48 C50 C51 85.5(3) . . . . ?
O8 C48 C50 C62 -161.6(3) . . . . ?
O5A C46 C50 C48 115.3(14) . . . . ?
O5A C46 C50 C51 -5.6(14) . . . . ?
O5A C46 C50 C62 -124.6(14) . . . . ?
O5A C46 O6A C47A -27(4) . . . . ?
O6A C46 C50 C48 -82(3) . . . . ?
O6A C46 C50 C51 157(3) . . . . ?
O6A C46 C50 C62 38(3) . . . . ?
C66A C65 C70A C69A -32(4) . . . . ?
C66A C67A C68A C69A -12(6) . . . . ?
C67A C68A C69A C70A 7(4) . . . . ?
C68A C69A C70A C65 15(4) . . . . ?
C70A C65 C66A C67A 27(7) . . . . ?

loop_
_smtbx_masks_void_nr
_smtbx_masks_void_average_x
_smtbx_masks_void_average_y
_smtbx_masks_void_average_z
_smtbx_masks_void_volume
_smtbx_masks_void_count_electrons
_smtbx_masks_void_content
1 0.000 -0.500 -0.758 1240.8 245.2 '5.2 C4H8O2'
2 0.500 0.000 -0.865 1240.8 245.2 '5.2 C4H8O2'
